data_1544146
loop_
_publ_author_name
'Yassine, Hasna'
'Khouili, Mostafa'
'Hafid, Abderrafia'
'Mentre, Olivier'
'Ketatni, El Mostafa'

_publ_section_title
;
 Butyl 2-[(azidocarbonyl)amino]benzoate
;
_journal_coeditor_code SJ4055
_journal_issue 9
_journal_name_full IUCrData
_journal_page_first x161454
_journal_paper_doi 10.1107/S2414314616014541
_journal_volume 1
_journal_year 2016
_chemical_formula_iupac 'C12 H14 N4 O3'
_chemical_formula_moiety 'C12 H14 N4 O3'
_chemical_formula_sum 'C12 H14 N4 O3'
_chemical_formula_weight 262.27
_chemical_name_systematic
;
Butyl 2-[(azidocarbonyl)amino]benzoate
;
_space_group_crystal_system monoclinic
_space_group_IT_number 15
_space_group_name_Hall '-C 2yc'
_space_group_name_H-M_alt 'C 1 2/c 1'
_symmetry_space_group_name_Hall '-C 2yc'
_symmetry_space_group_name_H-M 'C 1 2/c 1'
_atom_sites_solution_hydrogens geom
_audit_creation_method SHELXL-2014/7
_cell_angle_alpha 90
_cell_angle_beta 105.985(16)
_cell_angle_gamma 90
_cell_formula_units_Z 8
_cell_length_a 9.780(3)
_cell_length_b 17.698(5)
_cell_length_c 15.819(4)
_cell_measurement_reflns_used 2318
_cell_measurement_temperature 299(2)
_cell_measurement_theta_max 24.998
_cell_measurement_theta_min 2.302
_cell_volume 2632.2(13)
_computing_cell_refinement
;
SAINT (Bruker, 2009)
;
_computing_data_collection
;
<i>APEX2</i> (Bruker, 2009)
;
_computing_data_reduction
;
SAINT (Bruker, 2009)
;
_computing_molecular_graphics
;
ORTEP-3 for Windows (Farrugia, 2012) and Mercury (Macrae <i>et al.</i>,
2008)
;
_computing_publication_material
;
PLATON (Spek, 2009) and publCIF (Westrip, 2010)
;
_computing_structure_refinement
;
SHELXL-2014 (Sheldrick, 2015)
;
_computing_structure_solution
;
SHELXS2014 (Sheldrick, 2008)
;
_diffrn_ambient_temperature 299(2)
_diffrn_measured_fraction_theta_full 1.000
_diffrn_measured_fraction_theta_max 1.000
_diffrn_measurement_device_type 'Bruker DUO APEXII CCD'
_diffrn_measurement_method '\f and \w scans'
_diffrn_radiation_type MoK\a
_diffrn_radiation_wavelength 0.71073
_diffrn_reflns_av_R_equivalents 0.0635
_diffrn_reflns_limit_h_max 11
_diffrn_reflns_limit_h_min -11
_diffrn_reflns_limit_k_max 20
_diffrn_reflns_limit_k_min -20
_diffrn_reflns_limit_l_max 18
_diffrn_reflns_limit_l_min -18
_diffrn_reflns_number 28366
_diffrn_reflns_theta_full 24.998
_diffrn_reflns_theta_max 24.998
_diffrn_reflns_theta_min 2.302
_exptl_absorpt_coefficient_mu 0.098
_exptl_absorpt_correction_T_max 0.7460
_exptl_absorpt_correction_T_min 0.6616
_exptl_absorpt_correction_type multi-scan
_exptl_absorpt_process_details
;
(SADABS; Bruker,2009)
;
_exptl_crystal_colour purple
_exptl_crystal_density_diffrn 1.324
_exptl_crystal_density_method 'not measured'
_exptl_crystal_description block
_exptl_crystal_F_000 1104
_exptl_crystal_size_max 0.30
_exptl_crystal_size_mid 0.22
_exptl_crystal_size_min 0.15
_refine_diff_density_max 0.182
_refine_diff_density_min -0.137
_refine_ls_extinction_coef 0.00046(17)
_refine_ls_extinction_expression Fc^*^=kFc[1+0.001xFc^2^\l^3^/sin(2\q)]^-1/4^
_refine_ls_extinction_method
;
SHELXL-2014/7 (Sheldrick 2015)
;
_refine_ls_goodness_of_fit_ref 0.977
_refine_ls_hydrogen_treatment constr
_refine_ls_matrix_type full
_refine_ls_number_parameters 173
_refine_ls_number_reflns 2318
_refine_ls_number_restraints 0
_refine_ls_restrained_S_all 0.977
_refine_ls_R_factor_all 0.0890
_refine_ls_R_factor_gt 0.0445
_refine_ls_shift/su_max 0.000
_refine_ls_shift/su_mean 0.000
_refine_ls_structure_factor_coef Fsqd
_refine_ls_weighting_details 'w=1/[\s^2^(Fo^2^)+(0.0486P)^2^+1.1042P] where P=(Fo^2^+2Fc^2^)/3'
_refine_ls_weighting_scheme calc
_refine_ls_wR_factor_gt 0.1032
_refine_ls_wR_factor_ref 0.1173
_reflns_number_gt 1370
_reflns_number_total 2318
_reflns_threshold_expression 'I > 2\s(I)'
_cod_data_source_file sj4055sup1.cif
_cod_data_source_block I
_cod_original_cell_volume 2632.2(12)
_cod_database_code 1544146
_shelx_space_group_comment
;
The symmetry employed for this shelxl refinement is uniquely defined
by the following loop, which should always be used as a source of
symmetry information in preference to the above space-group names.
They are only intended as comments.
;

loop_
_space_group_symop_operation_xyz
'x, y, z'
'x, -y, z+1/2'
'x+1/2, y+1/2, z'
'x+1/2, -y+1/2, z+1/2'
'-x, -y, -z'
'-x, y, -z-1/2'
'-x+1/2, -y+1/2, -z'
'-x+1/2, y+1/2, -z-1/2'

loop_
_atom_site_type_symbol
_atom_site_label
_atom_site_fract_x
_atom_site_fract_y
_atom_site_fract_z
_atom_site_U_iso_or_equiv
_atom_site_adp_type
_atom_site_calc_flag
_atom_site_occupancy
O O1 0.82291(15) -0.05566(8) 0.54241(9) 0.0619(4) Uani d 1
O O2 0.78779(17) 0.06864(9) 0.53246(10) 0.0711(5) Uani d 1
O O3 1.13563(18) 0.25170(9) 0.69941(11) 0.0749(5) Uani d 1
N N1 0.9649(2) 0.40575(13) 0.63239(15) 0.0870(7) Uani d 1
N N2 0.9465(2) 0.34416(13) 0.61991(13) 0.0656(5) Uani d 1
N N3 0.9168(2) 0.27669(11) 0.60087(12) 0.0664(6) Uani d 1
C C1 1.0288(2) 0.22860(13) 0.64945(14) 0.0555(6) Uani d 1
C C2 1.0654(2) 0.09038(12) 0.66053(13) 0.0514(5) Uani d 1
C C7 1.0039(2) 0.02017(12) 0.62878(13) 0.0522(5) Uani d 1
C C8 0.8622(2) 0.01555(13) 0.56352(14) 0.0555(6) Uani d 1
N N4 0.99075(19) 0.15649(9) 0.62810(11) 0.0581(5) Uani d 1
H H4N 0.9102 0.1502 0.5896 0.070 Uiso calc 1
C C3 1.1961(2) 0.09132(13) 0.72320(14) 0.0604(6) Uani d 1
H H3 1.2379 0.1372 0.7446 0.072 Uiso calc 1
C C4 1.2644(2) 0.02473(14) 0.75398(15) 0.0645(6) Uani d 1
H H4 1.3521 0.0263 0.7961 0.077 Uiso calc 1
C C5 1.2056(2) -0.04399(14) 0.72361(15) 0.0668(7) Uani d 1
H H5 1.2529 -0.0886 0.7449 0.080 Uiso calc 1
C C6 1.0765(2) -0.04600(13) 0.66150(15) 0.0621(6) Uani d 1
H H6 1.0365 -0.0924 0.6408 0.075 Uiso calc 1
C C9 0.6860(2) -0.06591(12) 0.47901(15) 0.0600(6) Uani d 1
H H9A 0.6846 -0.0407 0.4243 0.072 Uiso calc 1
H H9B 0.6115 -0.0444 0.5013 0.072 Uiso calc 1
C C10 0.6622(2) -0.14899(11) 0.46373(14) 0.0567(6) Uani d 1
H H10A 0.6634 -0.1734 0.5188 0.068 Uiso calc 1
H H10B 0.7390 -0.1700 0.4434 0.068 Uiso calc 1
C C11 0.5212(2) -0.16541(12) 0.39631(15) 0.0673(7) Uani d 1
H H11A 0.4447 -0.1445 0.4170 0.081 Uiso calc 1
H H11B 0.5199 -0.1403 0.3416 0.081 Uiso calc 1
C C12 0.4946(3) -0.24873(13) 0.37882(17) 0.0868(9) Uani d 1
H H12A 0.4046 -0.2557 0.3360 0.130 Uiso calc 1
H H12B 0.5688 -0.2697 0.3570 0.130 Uiso calc 1
H H12C 0.4935 -0.2738 0.4324 0.130 Uiso calc 1

loop_
_atom_site_aniso_label
_atom_site_aniso_U_11
_atom_site_aniso_U_22
_atom_site_aniso_U_33
_atom_site_aniso_U_12
_atom_site_aniso_U_13
_atom_site_aniso_U_23
O1 0.0566(10) 0.0519(9) 0.0651(10) 0.0001(7) -0.0033(8) -0.0033(7)
O2 0.0679(11) 0.0531(10) 0.0743(11) 0.0064(8) -0.0106(8) -0.0025(8)
O3 0.0629(11) 0.0601(10) 0.0861(12) -0.0046(8) -0.0058(9) -0.0045(9)
N1 0.0811(16) 0.0590(15) 0.1032(18) 0.0072(12) -0.0046(13) -0.0056(13)
N2 0.0610(13) 0.0582(15) 0.0685(13) 0.0045(11) 0.0025(10) -0.0006(11)
N3 0.0684(13) 0.0497(12) 0.0701(13) -0.0028(10) 0.0006(10) -0.0021(10)
C1 0.0562(15) 0.0542(14) 0.0525(13) -0.0018(12) 0.0088(12) -0.0007(11)
C2 0.0491(13) 0.0511(13) 0.0523(13) 0.0007(11) 0.0111(11) 0.0007(10)
C7 0.0501(13) 0.0535(13) 0.0506(12) 0.0011(11) 0.0096(10) -0.0008(10)
C8 0.0591(15) 0.0519(14) 0.0536(13) 0.0016(12) 0.0122(11) -0.0030(11)
N4 0.0552(11) 0.0491(12) 0.0602(11) -0.0004(9) -0.0005(9) -0.0003(9)
C3 0.0557(14) 0.0585(15) 0.0614(14) -0.0027(12) 0.0069(11) -0.0013(11)
C4 0.0523(14) 0.0653(16) 0.0675(15) 0.0023(12) 0.0021(11) 0.0035(13)
C5 0.0604(16) 0.0602(15) 0.0726(16) 0.0092(12) 0.0064(13) 0.0057(13)
C6 0.0599(15) 0.0534(14) 0.0674(15) 0.0004(11) 0.0080(12) -0.0012(12)
C9 0.0562(14) 0.0536(14) 0.0617(14) 0.0035(11) 0.0022(11) -0.0019(11)
C10 0.0543(13) 0.0528(13) 0.0567(14) 0.0018(10) 0.0047(11) 0.0003(10)
C11 0.0585(15) 0.0610(16) 0.0707(15) -0.0001(12) -0.0021(12) -0.0023(12)
C12 0.083(2) 0.0685(18) 0.090(2) -0.0093(15) -0.0069(15) -0.0108(14)

loop_
_atom_type_symbol
_atom_type_description
_atom_type_scat_dispersion_real
_atom_type_scat_dispersion_imag
_atom_type_scat_source
C C 0.0033 0.0016 'International Tables Vol C Tables 4.2.6.8 and 6.1.1.4'
H H 0.0000 0.0000 'International Tables Vol C Tables 4.2.6.8 and 6.1.1.4'
N N 0.0061 0.0033 'International Tables Vol C Tables 4.2.6.8 and 6.1.1.4'
O O 0.0106 0.0060 'International Tables Vol C Tables 4.2.6.8 and 6.1.1.4'

loop_
_geom_angle_atom_site_label_1
_geom_angle_atom_site_label_2
_geom_angle_atom_site_label_3
_geom_angle
C8 O1 C9 116.14(16)
N1 N2 N3 175.2(2)
N2 N3 C1 110.28(19)
O3 C1 N4 128.4(2)
O3 C1 N3 123.5(2)
N4 C1 N3 108.10(19)
C3 C2 N4 122.53(19)
C3 C2 C7 119.0(2)
N4 C2 C7 118.50(19)
C6 C7 C2 119.0(2)
C6 C7 C8 119.6(2)
C2 C7 C8 121.38(19)
O2 C8 O1 122.3(2)
O2 C8 C7 125.7(2)
O1 C8 C7 112.08(19)
C1 N4 C2 128.32(19)
C1 N4 H4N 115.8
C2 N4 H4N 115.8
C4 C3 C2 120.4(2)
C4 C3 H3 119.8
C2 C3 H3 119.8
C5 C4 C3 121.2(2)
C5 C4 H4 119.4
C3 C4 H4 119.4
C6 C5 C4 119.2(2)
C6 C5 H5 120.4
C4 C5 H5 120.4
C5 C6 C7 121.3(2)
C5 C6 H6 119.4
C7 C6 H6 119.4
O1 C9 C10 107.97(17)
O1 C9 H9A 110.1
C10 C9 H9A 110.1
O1 C9 H9B 110.1
C10 C9 H9B 110.1
H9A C9 H9B 108.4
C9 C10 C11 111.82(17)
C9 C10 H10A 109.3
C11 C10 H10A 109.3
C9 C10 H10B 109.3
C11 C10 H10B 109.3
H10A C10 H10B 107.9
C12 C11 C10 113.11(19)
C12 C11 H11A 109.0
C10 C11 H11A 109.0
C12 C11 H11B 109.0
C10 C11 H11B 109.0
H11A C11 H11B 107.8
C11 C12 H12A 109.5
C11 C12 H12B 109.5
H12A C12 H12B 109.5
C11 C12 H12C 109.5
H12A C12 H12C 109.5
H12B C12 H12C 109.5

loop_
_geom_bond_atom_site_label_1
_geom_bond_atom_site_label_2
_geom_bond_distance
O1 C8 1.333(2)
O1 C9 1.446(2)
O2 C8 1.207(2)
O3 C1 1.195(2)
N1 N2 1.114(2)
N2 N3 1.246(3)
N3 C1 1.433(3)
C1 N4 1.346(3)
C2 C3 1.385(3)
C2 N4 1.400(2)
C2 C7 1.411(3)
C7 C6 1.393(3)
C7 C8 1.485(3)
N4 H4N 0.8600
C3 C4 1.376(3)
C3 H3 0.9300
C4 C5 1.374(3)
C4 H4 0.9300
C5 C6 1.371(3)
C5 H5 0.9300
C6 H6 0.9300
C9 C10 1.498(3)
C9 H9A 0.9700
C9 H9B 0.9700
C10 C11 1.521(3)
C10 H10A 0.9700
C10 H10B 0.9700
C11 C12 1.510(3)
C11 H11A 0.9700
C11 H11B 0.9700
C12 H12A 0.9600
C12 H12B 0.9600
C12 H12C 0.9600

loop_
_geom_hbond_atom_site_label_D
_geom_hbond_atom_site_label_H
_geom_hbond_atom_site_label_A
_geom_hbond_site_symmetry_A
_geom_hbond_distance_DH
_geom_hbond_distance_HA
_geom_hbond_distance_DA
_geom_hbond_angle_DHA
N4 H4N O2 . 0.86 1.93 2.644(2) 139
C9 H9A Cg1 3_556 0.97 2.89 3.681(3) 139

_cod_database_fobs_code 1544146
